data_7034074
loop_
_publ_author_name
'Bacon, Catherine E.'
'Mansour, Liz'
'Hayward, John J.'
'Rawson, Jeremy M.'

_publ_section_title
;
 Intramolecular N-coordination in ketiminoboranes.
;
_journal_issue 12
_journal_name_full 'Dalton transactions (Cambridge, England : 2003)'
_journal_page_first 5284
_journal_page_last 5287
_journal_paper_doi 10.1039/c5dt00196j
_journal_volume 44
_journal_year 2015
_chemical_formula_moiety 'C16 H20 B N2, C4 H8 O, Cl'
_chemical_formula_sum 'C20 H28 B Cl N2 O'
_chemical_formula_weight 358.70
_chemical_name_systematic
; 
 ? 
;
_space_group_IT_number 14
_symmetry_cell_setting monoclinic
_symmetry_space_group_name_Hall '-P 2ybc'
_symmetry_space_group_name_H-M 'P 1 21/c 1'
_atom_sites_solution_hydrogens geom
_atom_sites_solution_primary direct
_atom_sites_solution_secondary difmap
_audit_creation_method SHELXL-97
_audit_update_record
;
2015-01-13 deposited with the CCDC.
2015-02-16 downloaded from the CCDC.
;
_cell_angle_alpha 90.00
_cell_angle_beta 97.697(2)
_cell_angle_gamma 90.00
_cell_formula_units_Z 4
_cell_length_a 9.2150(2)
_cell_length_b 13.4773(3)
_cell_length_c 17.1221(4)
_cell_measurement_reflns_used 11619
_cell_measurement_temperature 240(2)
_cell_measurement_theta_max 30.03
_cell_measurement_theta_min 1.02
_cell_volume 2107.29(8)
_computing_cell_refinement 'HKL Scalepack (Otwinowski & Minor 1997)'
_computing_data_reduction
;
 HKL Denzo and Scalepack (Otwinowski & Minor 1997)
;
_computing_publication_material 'SHELXL-97 (Sheldrick 1997)'
_computing_structure_refinement 'SHELXL-97 (Sheldrick 1997)'
_computing_structure_solution 'SHELXL-97 (Sheldrick 1997)'
_diffrn_ambient_temperature 240(2)
_diffrn_measured_fraction_theta_full 0.991
_diffrn_measured_fraction_theta_max 0.991
_diffrn_measurement_device_type 'Nonius Kappa CCD'
_diffrn_measurement_method 'Thin slice \w and \f scans'
_diffrn_radiation_source 'fine-focus sealed tube'
_diffrn_radiation_type MoK\a
_diffrn_radiation_wavelength 0.71069
_diffrn_reflns_av_R_equivalents 0.0550
_diffrn_reflns_av_sigmaI/netI 0.0629
_diffrn_reflns_limit_h_max 12
_diffrn_reflns_limit_h_min -12
_diffrn_reflns_limit_k_max 18
_diffrn_reflns_limit_k_min -16
_diffrn_reflns_limit_l_max 24
_diffrn_reflns_limit_l_min -24
_diffrn_reflns_number 21422
_diffrn_reflns_theta_full 29.98
_diffrn_reflns_theta_max 29.98
_diffrn_reflns_theta_min 3.76
_exptl_absorpt_coefficient_mu 0.191
_exptl_absorpt_correction_T_max 0.994
_exptl_absorpt_correction_T_min 0.887
_exptl_absorpt_correction_type multi-scan
_exptl_absorpt_process_details
;
multi-scan from symmetry-related measurements 
 Sortav (Blessing 1995)
;
_exptl_crystal_colour colourless
_exptl_crystal_density_diffrn 1.131
_exptl_crystal_density_method 'not measured'
_exptl_crystal_description block
_exptl_crystal_F_000 768
_exptl_crystal_size_max 0.32
_exptl_crystal_size_mid 0.23
_exptl_crystal_size_min 0.12
_refine_diff_density_max 0.503
_refine_diff_density_min -0.477
_refine_diff_density_rms 0.055
_refine_ls_extinction_method none
_refine_ls_goodness_of_fit_ref 1.276
_refine_ls_hydrogen_treatment constr
_refine_ls_matrix_type full
_refine_ls_number_parameters 214
_refine_ls_number_reflns 6052
_refine_ls_number_restraints 18
_refine_ls_restrained_S_all 1.314
_refine_ls_R_factor_all 0.1606
_refine_ls_R_factor_gt 0.0928
_refine_ls_shift/su_max 0.002
_refine_ls_shift/su_mean 0.000
_refine_ls_structure_factor_coef Fsqd
_refine_ls_weighting_details 'calc w=1/[\s^2^(Fo^2^)+(0.0053P)^2^+1.8095P] where P=(Fo^2^+2Fc^2^)/3'
_refine_ls_weighting_scheme calc
_refine_ls_wR_factor_gt 0.1594
_refine_ls_wR_factor_ref 0.1786
_reflns_number_gt 3359
_reflns_number_total 6052
_reflns_threshold_expression >2sigma(I)
_cod_data_source_file c5dt00196j2.cif
_cod_data_source_block cmpnd_4a
_cod_depositor_comments 'Adding full bibliography for 7034074--7034076.cif.'
_cod_original_sg_symbol_H-M P2(1)/c
_cod_database_code 7034074

loop_
_symmetry_equiv_pos_as_xyz
'x, y, z'
'-x, y+1/2, -z+1/2'
'-x, -y, -z'
'x, -y-1/2, z-1/2'

loop_
_atom_site_label
_atom_site_type_symbol
_atom_site_fract_x
_atom_site_fract_y
_atom_site_fract_z
_atom_site_U_iso_or_equiv
_atom_site_adp_type
_atom_site_occupancy
_atom_site_symmetry_multiplicity
_atom_site_calc_flag
_atom_site_refinement_flags
_atom_site_disorder_assembly
_atom_site_disorder_group
Cl1 Cl 0.73920(8) 0.31289(7) 0.36136(5) 0.0615(3) Uani 1 1 d . . .
N1 N 0.0241(3) 0.22197(19) 0.32110(15) 0.0504(6) Uani 1 1 d . . .
H1 H -0.0505 0.2524 0.3363 0.061 Uiso 1 1 calc R . .
B1 B 0.0068(4) 0.1257(3) 0.2700(2) 0.0528(9) Uani 1 1 d . . .
N2 N 0.1777(3) 0.11334(19) 0.26582(15) 0.0487(6) Uani 1 1 d . . .
C10 C 0.1560(3) 0.2534(2) 0.33919(17) 0.0443(7) Uani 1 1 d . . .
C11 C 0.2579(3) 0.1859(2) 0.30587(17) 0.0458(7) Uani 1 1 d . . .
C12 C 0.4089(3) 0.1858(3) 0.3132(2) 0.0579(8) Uani 1 1 d . . .
H12 H 0.4646 0.2356 0.3416 0.069 Uiso 1 1 calc R . .
C13 C 0.4752(4) 0.1093(3) 0.2770(2) 0.0745(11) Uani 1 1 d . . .
H13 H 0.5778 0.1072 0.2803 0.089 Uiso 1 1 calc R . .
C14 C 0.3924(4) 0.0366(3) 0.2363(2) 0.0743(11) Uani 1 1 d . . .
H14 H 0.4380 -0.0150 0.2118 0.089 Uiso 1 1 calc R . .
C15 C 0.2424(4) 0.0397(3) 0.2316(2) 0.0617(9) Uani 1 1 d . . .
H15 H 0.1853 -0.0103 0.2041 0.074 Uiso 1 1 calc R . .
C21 C 0.1995(3) 0.3412(2) 0.38763(17) 0.0459(7) Uani 1 1 d . . .
C22 C 0.3142(3) 0.4015(2) 0.37162(19) 0.0544(8) Uani 1 1 d . . .
H22 H 0.3645 0.3867 0.3287 0.065 Uiso 1 1 calc R . .
C23 C 0.3549(4) 0.4831(3) 0.4186(2) 0.0636(9) Uani 1 1 d . . .
H23 H 0.4316 0.5243 0.4071 0.076 Uiso 1 1 calc R . .
C24 C 0.2834(4) 0.5038(3) 0.4819(2) 0.0664(10) Uani 1 1 d . . .
H24 H 0.3121 0.5586 0.5143 0.080 Uiso 1 1 calc R . .
C25 C 0.1700(4) 0.4448(3) 0.4980(2) 0.0646(10) Uani 1 1 d . . .
H25 H 0.1215 0.4593 0.5416 0.078 Uiso 1 1 calc R . .
C26 C 0.1259(3) 0.3637(3) 0.45071(18) 0.0576(9) Uani 1 1 d . . .
H26 H 0.0466 0.3244 0.4614 0.069 Uiso 1 1 calc R . .
C31 C -0.0520(4) 0.0348(3) 0.3168(2) 0.0751(11) Uani 1 1 d . . .
H31B H -0.1552 0.0469 0.3218 0.090 Uiso 1 1 calc R . .
H31A H -0.0475 -0.0254 0.2851 0.090 Uiso 1 1 calc R . .
C32 C 0.0280(6) 0.0154(4) 0.3973(3) 0.1134(17) Uani 1 1 d . . .
H32C H -0.0149 -0.0415 0.4202 0.170 Uiso 1 1 calc R . .
H32B H 0.0204 0.0731 0.4304 0.170 Uiso 1 1 calc R . .
H32A H 0.1303 0.0022 0.3935 0.170 Uiso 1 1 calc R . .
C33 C -0.0812(4) 0.1455(3) 0.1845(2) 0.0674(10) Uani 1 1 d . . .
H33B H -0.0752 0.0855 0.1528 0.081 Uiso 1 1 calc R . .
H33A H -0.1846 0.1555 0.1903 0.081 Uiso 1 1 calc R . .
C34 C -0.0318(5) 0.2323(4) 0.1392(2) 0.0951(14) Uani 1 1 d . . .
H34C H -0.0886 0.2346 0.0872 0.143 Uiso 1 1 calc R . .
H34B H 0.0711 0.2249 0.1340 0.143 Uiso 1 1 calc R . .
H34A H -0.0462 0.2934 0.1671 0.143 Uiso 1 1 calc R . .
O50A O 0.3891(14) 0.3201(9) 0.1414(7) 0.193(2) Uiso 0.50 1 d PD A 1
C51A C 0.363(2) 0.4035(12) 0.0777(9) 0.193(2) Uiso 0.50 1 d PD A 1
H51A H 0.2618 0.4285 0.0715 0.231 Uiso 0.50 1 calc PR A 1
H51B H 0.4316 0.4587 0.0882 0.231 Uiso 0.50 1 calc PR A 1
C52A C 0.392(2) 0.3443(14) 0.0116(9) 0.193(2) Uiso 0.50 1 d PD A 1
H52A H 0.4107 0.3874 -0.0320 0.231 Uiso 0.50 1 calc PR A 1
H52B H 0.3067 0.3026 -0.0065 0.231 Uiso 0.50 1 calc PR A 1
C53A C 0.520(2) 0.2819(13) 0.0366(10) 0.193(2) Uiso 0.50 1 d PD A 1
H53A H 0.5242 0.2251 0.0013 0.231 Uiso 0.50 1 calc PR A 1
H53B H 0.6110 0.3199 0.0392 0.231 Uiso 0.50 1 calc PR A 1
C54A C 0.4954(19) 0.2549(12) 0.1039(10) 0.193(2) Uiso 0.50 1 d PD A 1
H54A H 0.5887 0.2533 0.1389 0.231 Uiso 0.50 1 calc PR A 1
H54B H 0.4567 0.1871 0.1002 0.231 Uiso 0.50 1 calc PR A 1
O50B O 0.4352(14) 0.3683(9) 0.1587(6) 0.193(2) Uiso 0.50 1 d PD B 2
C51B C 0.3363(17) 0.3528(14) 0.0726(9) 0.193(2) Uiso 0.50 1 d PD B 2
H51C H 0.3033 0.2839 0.0654 0.231 Uiso 0.50 1 calc PR B 2
H51D H 0.2507 0.3966 0.0666 0.231 Uiso 0.50 1 calc PR B 2
C52B C 0.4365(18) 0.3788(15) 0.0171(9) 0.193(2) Uiso 0.50 1 d PD B 2
H52C H 0.4137 0.3412 -0.0321 0.231 Uiso 0.50 1 calc PR B 2
H52D H 0.4310 0.4498 0.0049 0.231 Uiso 0.50 1 calc PR B 2
C53B C 0.5789(18) 0.3529(14) 0.0564(10) 0.193(2) Uiso 0.50 1 d PD B 2
H53C H 0.6230 0.3023 0.0260 0.231 Uiso 0.50 1 calc PR B 2
H53D H 0.6424 0.4115 0.0605 0.231 Uiso 0.50 1 calc PR B 2
C54B C 0.5667(17) 0.3177(14) 0.1295(10) 0.193(2) Uiso 0.50 1 d PD B 2
H54C H 0.6562 0.3321 0.1654 0.231 Uiso 0.50 1 calc PR B 2
H54D H 0.5524 0.2457 0.1276 0.231 Uiso 0.50 1 calc PR B 2

loop_
_atom_site_aniso_label
_atom_site_aniso_U_11
_atom_site_aniso_U_22
_atom_site_aniso_U_33
_atom_site_aniso_U_23
_atom_site_aniso_U_13
_atom_site_aniso_U_12
Cl1 0.0415(4) 0.0608(5) 0.0853(6) -0.0123(5) 0.0192(4) -0.0021(4)
N1 0.0335(12) 0.0558(16) 0.0642(16) -0.0140(13) 0.0146(11) -0.0027(11)
B1 0.0374(17) 0.051(2) 0.071(2) -0.0142(18) 0.0110(16) -0.0051(16)
N2 0.0428(13) 0.0477(15) 0.0573(15) -0.0053(12) 0.0124(11) 0.0018(11)
C10 0.0350(14) 0.0503(18) 0.0491(17) -0.0038(14) 0.0113(12) -0.0009(13)
C11 0.0386(14) 0.0499(18) 0.0502(17) -0.0023(14) 0.0102(12) 0.0003(14)
C12 0.0381(15) 0.066(2) 0.071(2) -0.0003(18) 0.0107(14) 0.0020(15)
C13 0.0434(19) 0.086(3) 0.097(3) 0.000(2) 0.0216(18) 0.0174(19)
C14 0.065(2) 0.072(3) 0.090(3) -0.008(2) 0.026(2) 0.021(2)
C15 0.062(2) 0.055(2) 0.069(2) -0.0102(17) 0.0165(17) 0.0082(17)
C21 0.0356(14) 0.0542(19) 0.0475(17) -0.0080(14) 0.0041(12) 0.0013(13)
C22 0.0441(17) 0.061(2) 0.0585(19) -0.0087(16) 0.0079(14) -0.0055(15)
C23 0.054(2) 0.059(2) 0.074(2) -0.0103(18) -0.0025(17) -0.0072(17)
C24 0.060(2) 0.062(2) 0.069(2) -0.0220(19) -0.0178(18) 0.0099(18)
C25 0.056(2) 0.084(3) 0.053(2) -0.0194(19) 0.0015(16) 0.0162(19)
C26 0.0428(17) 0.074(2) 0.056(2) -0.0119(17) 0.0084(14) -0.0002(16)
C31 0.067(2) 0.069(3) 0.093(3) -0.006(2) 0.024(2) -0.012(2)
C32 0.152(5) 0.102(4) 0.088(3) 0.014(3) 0.022(3) -0.022(3)
C33 0.052(2) 0.072(3) 0.076(2) -0.019(2) 0.0007(17) -0.0016(18)
C34 0.111(4) 0.093(3) 0.078(3) 0.001(3) 0.001(3) 0.006(3)

loop_
_atom_type_symbol
_atom_type_description
_atom_type_scat_dispersion_real
_atom_type_scat_dispersion_imag
_atom_type_scat_source
C C 0.0033 0.0016 'International Tables Vol C Tables 4.2.6.8 and 6.1.1.4'
H H 0.0000 0.0000 'International Tables Vol C Tables 4.2.6.8 and 6.1.1.4'
N N 0.0061 0.0033 'International Tables Vol C Tables 4.2.6.8 and 6.1.1.4'
Cl Cl 0.1484 0.1585 'International Tables Vol C Tables 4.2.6.8 and 6.1.1.4'
B B 0.0013 0.0007 'International Tables Vol C Tables 4.2.6.8 and 6.1.1.4'
O O 0.0106 0.0060 'International Tables Vol C Tables 4.2.6.8 and 6.1.1.4'

loop_
_geom_angle_atom_site_label_1
_geom_angle_atom_site_label_2
_geom_angle_atom_site_label_3
_geom_angle
C10 N1 B1 115.6(2)
C10 N1 H1 122.2
B1 N1 H1 122.2
N1 B1 C31 111.9(3)
N1 B1 N2 94.8(2)
C31 B1 N2 110.3(3)
N1 B1 C33 112.0(3)
C31 B1 C33 115.1(3)
N2 B1 C33 111.0(3)
C15 N2 C11 120.9(3)
C15 N2 B1 126.9(3)
C11 N2 B1 112.2(2)
N1 C10 C21 125.4(3)
N1 C10 C11 109.5(3)
C21 C10 C11 125.1(2)
N2 C11 C12 121.3(3)
N2 C11 C10 107.9(2)
C12 C11 C10 130.7(3)
C11 C12 C13 117.4(3)
C11 C12 H12 121.3
C13 C12 H12 121.3
C14 C13 C12 120.6(3)
C14 C13 H13 119.7
C12 C13 H13 119.7
C15 C14 C13 119.7(3)
C15 C14 H14 120.1
C13 C14 H14 120.1
N2 C15 C14 120.1(3)
N2 C15 H15 120.0
C14 C15 H15 120.0
C26 C21 C22 119.4(3)
C26 C21 C10 119.4(3)
C22 C21 C10 121.1(3)
C23 C22 C21 120.2(3)
C23 C22 H22 119.9
C21 C22 H22 119.9
C24 C23 C22 120.0(3)
C24 C23 H23 120.0
C22 C23 H23 120.0
C23 C24 C25 120.1(3)
C23 C24 H24 120.0
C25 C24 H24 120.0
C24 C25 C26 120.7(3)
C24 C25 H25 119.6
C26 C25 H25 119.6
C21 C26 C25 119.5(3)
C21 C26 H26 120.3
C25 C26 H26 120.3
C32 C31 B1 116.0(3)
C32 C31 H31B 108.3
B1 C31 H31B 108.3
C32 C31 H31A 108.3
B1 C31 H31A 108.3
H31B C31 H31A 107.4
C31 C32 H32C 109.5
C31 C32 H32B 109.5
H32C C32 H32B 109.5
C31 C32 H32A 109.5
H32C C32 H32A 109.5
H32B C32 H32A 109.5
C34 C33 B1 116.8(3)
C34 C33 H33B 108.1
B1 C33 H33B 108.1
C34 C33 H33A 108.1
B1 C33 H33A 108.1
H33B C33 H33A 107.3
C33 C34 H34C 109.5
C33 C34 H34B 109.5
H34C C34 H34B 109.5
C33 C34 H34A 109.5
H34C C34 H34A 109.5
H34B C34 H34A 109.5
C54A O50A C51A 99.8(10)
C52A C51A O50A 97.0(11)
C52A C51A H51A 112.4
O50A C51A H51A 112.4
C52A C51A H51B 112.4
O50A C51A H51B 112.4
H51A C51A H51B 109.9
C51A C52A C53A 108.5(13)
C51A C52A H52A 110.0
C53A C52A H52A 110.0
C51A C52A H52B 110.0
C53A C52A H52B 110.0
H52A C52A H52B 108.4
C54A C53A C52A 101.4(14)
C54A C53A H53A 111.5
C52A C53A H53A 111.5
C54A C53A H53B 111.5
C52A C53A H53B 111.5
H53A C53A H53B 109.3
C53A C54A O50A 115.1(13)
C53A C54A H54A 108.5
O50A C54A H54A 108.5
C53A C54A H54B 108.5
O50A C54A H54B 108.5
H54A C54A H54B 107.5
C54B O50B C51B 91.0(10)
C52B C51B O50B 103.4(11)
C52B C51B H51C 111.1
O50B C51B H51C 111.1
C52B C51B H51D 111.1
O50B C51B H51D 111.1
H51C C51B H51D 109.0
C53B C52B C51B 104.8(13)
C53B C52B H52C 110.8
C51B C52B H52C 110.8
C53B C52B H52D 110.8
C51B C52B H52D 110.8
H52C C52B H52D 108.9
C54B C53B C52B 109.5(13)
C54B C53B H53C 109.8
C52B C53B H53C 109.8
C54B C53B H53D 109.8
C52B C53B H53D 109.8
H53C C53B H53D 108.2
C53B C54B O50B 108.2(13)
C53B C54B H54C 110.1
O50B C54B H54C 110.1
C53B C54B H54D 110.1
O50B C54B H54D 110.1
H54C C54B H54D 108.4

loop_
_geom_bond_atom_site_label_1
_geom_bond_atom_site_label_2
_geom_bond_distance
N1 C10 1.285(3)
N1 B1 1.561(4)
N1 H1 0.8700
B1 C31 1.597(5)
B1 N2 1.595(4)
B1 C33 1.598(5)
N2 C15 1.334(4)
N2 C11 1.356(4)
C10 C21 1.470(4)
C10 C11 1.476(4)
C11 C12 1.380(4)
C12 C13 1.386(5)
C12 H12 0.9400
C13 C14 1.373(5)
C13 H13 0.9400
C14 C15 1.374(5)
C14 H14 0.9400
C15 H15 0.9400
C21 C26 1.384(4)
C21 C22 1.390(4)
C22 C23 1.385(4)
C22 H22 0.9400
C23 C24 1.371(5)
C23 H23 0.9400
C24 C25 1.371(5)
C24 H24 0.9400
C25 C26 1.389(5)
C25 H25 0.9400
C26 H26 0.9400
C31 C32 1.496(6)
C31 H31B 0.9800
C31 H31A 0.9800
C32 H32C 0.9700
C32 H32B 0.9700
C32 H32A 0.9700
C33 C34 1.508(5)
C33 H33B 0.9800
C33 H33A 0.9800
C34 H34C 0.9700
C34 H34B 0.9700
C34 H34A 0.9700
O50A C54A 1.520(12)
O50A C51A 1.563(12)
C51A C52A 1.438(13)
C51A H51A 0.9800
C51A H51B 0.9800
C52A C53A 1.466(15)
C52A H52A 0.9800
C52A H52B 0.9800
C53A C54A 1.258(13)
C53A H53A 0.9800
C53A H53B 0.9800
C54A H54A 0.9800
C54A H54B 0.9800
O50B C54B 1.532(12)
O50B C51B 1.640(12)
C51B C52B 1.454(13)
C51B H51C 0.9800
C51B H51D 0.9800
C52B C53B 1.435(14)
C52B H52C 0.9800
C52B H52D 0.9800
C53B C54B 1.357(13)
C53B H53C 0.9800
C53B H53D 0.9800
C54B H54C 0.9800
C54B H54D 0.9800
